data_2012144
loop_
_publ_author_name
'Armelin, Elaine'
'Urp\'i, Lourdes'
'Solans, Xavier'
'Puiggal\'i, Jordi'

_publ_section_title
;
 Dimethyl <i>N</i>,<i>N</i>'-oxalamidodiethanoate
;
_journal_issue 8
_journal_name_full 'Acta Crystallographica Section C'
_journal_page_first 932
_journal_page_last 933
_journal_paper_doi 10.1107/S0108270101006965
_journal_volume 57
_journal_year 2001
_chemical_formula_moiety 'C8 H12 N2 O6'
_chemical_formula_sum 'C8 H12 N2 O6'
_chemical_formula_weight 232.20
_chemical_name_systematic
;
 N,N'-Bis(methoxycarbonylmethyl)oxalamide
;
_space_group_IT_number 14
_symmetry_cell_setting monoclinic
_symmetry_space_group_name_Hall '-P 2yn'
_symmetry_space_group_name_H-M 'P 1 21/n 1'
_cell_angle_alpha 90.0
_cell_angle_beta 108.168(10)
_cell_angle_gamma 90.0
_cell_formula_units_Z 2
_cell_length_a 10.4122(11)
_cell_length_b 4.7567(8)
_cell_length_c 11.6778(16)
_cell_measurement_reflns_used 25
_cell_measurement_temperature 293(2)
_cell_measurement_theta_max 28.53
_cell_measurement_theta_min 9.98
_cell_volume 549.54(14)
_computing_cell_refinement
;
SETANG and LS in CAD-4 Software
;
_computing_data_collection 'CAD-4 Software (Kiers, 1994)'
_computing_data_reduction 'local program'
_computing_molecular_graphics 'ORTEPII (Johnson, 1976)'
_computing_publication_material 'Word '
_computing_structure_refinement 'SHELXL97 (Sheldrick, 1997)'
_computing_structure_solution 'SHELXS97 (Sheldrick, 1990)'
_diffrn_ambient_temperature 293(2)
_diffrn_measured_fraction_theta_full .999
_diffrn_measured_fraction_theta_max .999
_diffrn_measurement_device_type 'Enraf-Nonius CAD4'
_diffrn_measurement_method \w/2\q
_diffrn_radiation_monochromator graphite
_diffrn_radiation_source 'fine-focus sealed tube'
_diffrn_radiation_type CuK\a
_diffrn_radiation_wavelength 1.54178
_diffrn_reflns_av_R_equivalents .0000
_diffrn_reflns_av_sigmaI/netI .0325
_diffrn_reflns_limit_h_max 11
_diffrn_reflns_limit_h_min -12
_diffrn_reflns_limit_k_max 5
_diffrn_reflns_limit_k_min 0
_diffrn_reflns_limit_l_max 14
_diffrn_reflns_limit_l_min 0
_diffrn_reflns_number 999
_diffrn_reflns_theta_full 67.89
_diffrn_reflns_theta_max 67.89
_diffrn_reflns_theta_min 4.98
_diffrn_standards_decay_% 'no decay'
_diffrn_standards_interval_time 120
_diffrn_standards_number 3
_exptl_absorpt_coefficient_mu 1.054
_exptl_absorpt_correction_type none
_exptl_crystal_colour colourless
_exptl_crystal_density_diffrn 1.403
_exptl_crystal_density_method 'not measured'
_exptl_crystal_description prism
_exptl_crystal_F_000 244
_exptl_crystal_size_max .24
_exptl_crystal_size_mid .14
_exptl_crystal_size_min .12
_refine_diff_density_max .341
_refine_diff_density_min -.264
_refine_ls_extinction_method none
_refine_ls_goodness_of_fit_ref 1.096
_refine_ls_hydrogen_treatment mixed
_refine_ls_matrix_type full
_refine_ls_number_parameters 83
_refine_ls_number_reflns 999
_refine_ls_number_restraints 0
_refine_ls_restrained_S_all 1.096
_refine_ls_R_factor_all .0602
_refine_ls_R_factor_gt .0565
_refine_ls_shift/su_max .015
_refine_ls_shift/su_mean .003
_refine_ls_structure_factor_coef Fsqd
_refine_ls_weighting_details 'calc w=1/[\s^2^(Fo^2^)+(0.1062P)^2^+0.1100P] where P=(Fo^2^+2Fc^2^)/3'
_refine_ls_weighting_scheme calc
_refine_ls_wR_factor_ref .1548
_reflns_number_gt 880
_reflns_number_total 999
_reflns_threshold_expression I>2\s(I)
_cod_data_source_file jz1454.cif
_cod_data_source_block I
_cod_original_cell_volume 549.54(13)
_cod_original_sg_symbol_H-M 'P 21/n'
_cod_database_code 2012144
_cod_database_fobs_code 2012144

loop_
_symmetry_equiv_pos_as_xyz
'x, y, z'
'-x+1/2, y+1/2, -z+1/2'
'-x, -y, -z'
'x-1/2, -y-1/2, z-1/2'

loop_
_atom_site_label
_atom_site_fract_x
_atom_site_fract_y
_atom_site_fract_z
_atom_site_U_iso_or_equiv
_atom_site_adp_type
_atom_site_calc_flag
_atom_site_refinement_flags
_atom_site_occupancy
_atom_site_disorder_assembly
_atom_site_disorder_group
_atom_site_type_symbol
C1 .3982(2) -.0991(7) .3273(2) .0652(8) Uani d . 1 . . C
H11C .4169 .0984 .3384 .085(10) Uiso calc R 1 . . H
H12C .3274 -.1483 .3601 .085(9) Uiso calc R 1 . . H
H13C .3702 -.1425 .2428 .074(8) Uiso calc R 1 . . H
O1 .51876(12) -.2572(3) .38825(12) .0465(5) Uani d . 1 . . O
C2 .62788(15) -.1869(3) .36259(12) .0252(5) Uani d . 1 . . C
O2 .63435(13) -.0045(3) .29543(13) .0522(5) Uani d . 1 . . O
C4 .93270(14) -.0518(3) .50729(12) .0247(5) Uani d . 1 . . C
N1 .87250(14) -.2489(3) .43052(13) .0322(5) Uani d . 1 . . N
C3 .74635(17) -.3685(4) .42829(15) .0360(5) Uani d . 1 . . C
H31 .7458 -.3966 .5104 .051(6) Uiso calc R 1 . . H
H32 .7367 -.5511 .3895 .035(5) Uiso calc R 1 . . H
O3 .89061(13) .0470(3) .58543(11) .0454(5) Uani d . 1 . . O
H1N .911(2) -.315(4) .3905(19) .036(6) Uiso d . 1 . . H

loop_
_atom_site_aniso_label
_atom_site_aniso_U_11
_atom_site_aniso_U_22
_atom_site_aniso_U_33
_atom_site_aniso_U_12
_atom_site_aniso_U_13
_atom_site_aniso_U_23
C1 .0252(10) .109(2) .0619(13) .0098(11) .0139(9) -.0144(14)
O1 .0297(7) .0678(10) .0468(8) -.0104(6) .0192(6) .0068(6)
C2 .0258(9) .0294(9) .0205(7) -.0059(6) .0074(6) .0004(6)
O2 .0373(8) .0585(10) .0623(9) .0065(6) .0177(6) .0316(7)
C4 .0243(8) .0263(8) .0230(8) .0106(6) .0068(6) .0069(6)
N1 .0233(8) .0374(9) .0355(8) .0043(6) .0085(6) -.0028(6)
C3 .0334(9) .0328(10) .0390(9) -.0055(7) .0071(7) .0094(7)
O3 .0398(8) .0632(9) .0421(8) -.0032(6) .0258(6) -.0122(6)

loop_
_atom_type_symbol
_atom_type_description
_atom_type_scat_dispersion_real
_atom_type_scat_dispersion_imag
_atom_type_scat_source
C C .0181 .0091 'International Tables Vol C Tables 4.2.6.8 and 6.1.1.4'
H H .0000 .0000 'International Tables Vol C Tables 4.2.6.8 and 6.1.1.4'
N N .0311 .0180 'International Tables Vol C Tables 4.2.6.8 and 6.1.1.4'
O O .0492 .0322 'International Tables Vol C Tables 4.2.6.8 and 6.1.1.4'

loop_
_geom_angle_atom_site_label_1
_geom_angle_atom_site_label_2
_geom_angle_atom_site_label_3
_geom_angle_site_symmetry_3
_geom_angle
O1 C1 H11C . 109.5
O1 C1 H12C . 109.5
H11C C1 H12C . 109.5
O1 C1 H13C . 109.5
H11C C1 H13C . 109.5
H12C C1 H13C . 109.5
C2 O1 C1 . 115.95(16)
O2 C2 O1 . 124.92(15)
O2 C2 C3 . 123.41(15)
O1 C2 C3 . 111.67(13)
O3 C4 N1 . 125.29(15)
O3 C4 C4 3_756 120.57(18)
N1 C4 C4 3_756 114.14(15)
C4 N1 C3 . 122.60(15)
C4 N1 H1N . 118.4(16)
C3 N1 H1N . 118.5(16)
N1 C3 C2 . 112.60(13)
N1 C3 H31 . 109.1
C2 C3 H31 . 109.1
N1 C3 H32 . 109.1
C2 C3 H32 . 109.1
H31 C3 H32 . 107.8

loop_
_geom_bond_atom_site_label_1
_geom_bond_atom_site_label_2
_geom_bond_site_symmetry_2
_geom_bond_distance
_geom_bond_publ_flag
C1 O1 . 1.446(3) ?
C1 H11C . .9600 ?
C1 H12C . .9600 ?
C1 H13C . .9600 ?
O1 C2 . 1.3058(19) ?
C2 O2 . 1.186(2) ?
C2 C3 . 1.506(2) ?
C4 O3 . 1.222(2) ?
C4 N1 . 1.313(2) ?
C4 C4 3_756 1.544(3) ?
N1 C3 . 1.424(2) ?
N1 H1N . .77(2) ?
C3 H31 . .9700 ?
C3 H32 . .9700 ?

loop_
_geom_hbond_atom_site_label_D
_geom_hbond_atom_site_label_H
_geom_hbond_atom_site_label_A
_geom_hbond_site_symmetry_A
_geom_hbond_distance_DH
_geom_hbond_distance_HA
_geom_hbond_distance_DA
_geom_hbond_angle_DHA
_geom_hbond_publ_flag
N1 H1N O2 2_645 .77(2) 2.26(2) 2.886(2) 139(2) yes
N1 H1N O3 3_756 .77(2) 2.37(2) 2.707(2) 108(2) yes

loop_
_geom_torsion_atom_site_label_1
_geom_torsion_atom_site_label_2
_geom_torsion_atom_site_label_3
_geom_torsion_atom_site_label_4
_geom_torsion_site_symmetry_1
_geom_torsion
_geom_torsion_publ_flag
C1 O1 C2 O2 . .9(3) no
C1 O1 C2 C3 . -178.58(17) yes
O3 C4 N1 C3 . 1.4(2) no
C4 C4 N1 C3 3_756 -179.01(14) yes
C4 N1 C3 C2 . 80.54(19) yes
O2 C2 C3 N1 . 17.6(2) no
O1 C2 C3 N1 . -162.85(14) yes
